data_7152378
loop_
_publ_author_name
'Toganoh, Motoki'
'Yamamoto, Takaaki'
'Hihara, Takayoshi'
'Akimaru, Hisanori'
'Furuta, Hiroyuki'

_publ_section_title
;
 Regulation of NH-tautomerism in N-confused porphyrin by N-alkylation.
;
_journal_issue 22
_journal_name_full 'Organic &amp; biomolecular chemistry'
_journal_page_first 4367
_journal_page_last 4374
_journal_paper_doi 10.1039/c2ob25351h
_journal_volume 10
_journal_year 2012
_chemical_formula_moiety 'C45 H32 N4, C H2 Cl2'
_chemical_formula_sum 'C46 H34 Cl2 N4'
_chemical_formula_weight 713.71
_space_group_IT_number 2
_symmetry_cell_setting triclinic
_symmetry_Int_Tables_number 2
_symmetry_space_group_name_Hall '-P 1'
_symmetry_space_group_name_H-M 'P -1'
_atom_sites_solution_hydrogens geom
_atom_sites_solution_primary direct
_atom_sites_solution_secondary difmap
_cell_angle_alpha 84.614(14)
_cell_angle_beta 73.106(11)
_cell_angle_gamma 74.751(13)
_cell_formula_units_Z 2
_cell_length_a 10.881(4)
_cell_length_b 12.396(5)
_cell_length_c 14.261(6)
_cell_measurement_reflns_used 4768
_cell_measurement_temperature 123
_cell_measurement_theta_max 30.32
_cell_measurement_theta_min 1.49
_cell_volume 1775.4(12)
_diffrn_ambient_temperature 123
_diffrn_detector_area_resol_mean 7.111
_diffrn_measured_fraction_theta_full 0.978
_diffrn_measured_fraction_theta_max 0.978
_diffrn_measurement_device_type 'Rigaku Saturn724'
_diffrn_measurement_method \w
_diffrn_radiation_type 'Mo K\a'
_diffrn_radiation_wavelength 0.71075
_diffrn_reflns_av_R_equivalents 0.0301
_diffrn_reflns_av_sigmaI/netI 0.0399
_diffrn_reflns_limit_h_max 14
_diffrn_reflns_limit_h_min -14
_diffrn_reflns_limit_k_max 16
_diffrn_reflns_limit_k_min -16
_diffrn_reflns_limit_l_max 18
_diffrn_reflns_limit_l_min -16
_diffrn_reflns_number 17372
_diffrn_reflns_theta_full 27.50
_diffrn_reflns_theta_max 27.50
_exptl_absorpt_coefficient_mu 0.223
_exptl_absorpt_correction_T_max 0.987
_exptl_absorpt_correction_T_min 0.839
_exptl_absorpt_correction_type multi-scan
_exptl_absorpt_process_details 'REQAB (Rigaku, 1998)'
_exptl_crystal_colour green
_exptl_crystal_density_diffrn 1.335
_exptl_crystal_density_method 'not measured'
_exptl_crystal_description platelet
_exptl_crystal_F_000 744.00
_exptl_crystal_size_max 0.400
_exptl_crystal_size_mid 0.070
_exptl_crystal_size_min 0.060
_refine_diff_density_max 0.340
_refine_diff_density_min -0.620
_refine_ls_extinction_method none
_refine_ls_goodness_of_fit_ref 1.065
_refine_ls_hydrogen_treatment constr
_refine_ls_number_parameters 471
_refine_ls_number_reflns 7962
_refine_ls_number_restraints 0
_refine_ls_restrained_S_all 1.065
_refine_ls_R_factor_all 0.0806
_refine_ls_R_factor_gt 0.0696
_refine_ls_shift/su_max 0.000
_refine_ls_shift/su_mean 0.000
_refine_ls_structure_factor_coef Fsqd
_refine_ls_weighting_details 'w = 1/[\s^2^(Fo^2^)+(0.0945P)^2^+1.3007P] where P=(Fo^2^+2Fc^2^)/3'
_refine_ls_weighting_scheme calc
_refine_ls_wR_factor_gt 0.1837
_refine_ls_wR_factor_ref 0.1934
_reflns_number_gt 6633
_reflns_number_total 7964
_reflns_threshold_expression F^2^>2.0\s(F^2^)
_cod_data_source_file c2ob25351h.txt
_cod_data_source_block inner-Me_NCTPP
_cod_original_cell_volume 1775.4(13)
_cod_original_sg_symbol_H-M P-1
_cod_database_code 7152378

loop_
_symmetry_equiv_pos_site_id
_symmetry_equiv_pos_as_xyz
1 +X,+Y,+Z
2 -X,-Y,-Z

loop_
_atom_site_label
_atom_site_type_symbol
_atom_site_fract_x
_atom_site_fract_y
_atom_site_fract_z
_atom_site_U_iso_or_equiv
_atom_site_adp_type
_atom_site_occupancy
_atom_site_symmetry_multiplicity
_atom_site_calc_flag
_atom_site_refinement_flags
_atom_site_disorder_assembly
_atom_site_disorder_group
Cl1 Cl 0.20484(10) 0.65212(7) 0.22900(6) 0.0674(3) Uani 1 1 d . . .
Cl2 Cl 0.19219(9) 0.88735(8) 0.25071(7) 0.0668(3) Uani 1 1 d . . .
N1 N 0.0080(2) 0.26502(17) 0.52342(15) 0.0310(5) Uani 0.554(15) 1 d P A 1
C1 C 0.0785(2) 0.16854(19) 0.54848(18) 0.0339(5) Uani 0.554(15) 1 d P A 1
H1 H 0.0667 0.1385 0.6134 0.041 Uiso 0.554(15) 1 calc PR A 1
C3 C 0.1635(2) 0.18621(17) 0.38388(17) 0.0336(5) Uani 0.554(15) 1 d P A 1
H3 H 0.2153 0.1750 0.3177 0.040 Uiso 0.554(15) 1 calc PR A 1
N3 N 0.4423(2) 0.17595(17) 0.12800(15) 0.0353(5) Uani 0.554(15) 1 d P A 1
H3N H 0.3768 0.1719 0.1807 0.042 Uiso 0.554(15) 1 calc PR A 1
C12 C 0.5685(2) 0.23833(17) -0.01598(16) 0.0323(5) Uani 0.554(15) 1 d P A 1
H12 H 0.5948 0.2829 -0.0725 0.039 Uiso 0.554(15) 1 calc PR A 1
C13 C 0.6412(2) 0.1424(2) 0.01109(18) 0.0351(5) Uani 0.554(15) 1 d P A 1
H13 H 0.7300 0.1074 -0.0227 0.042 Uiso 0.554(15) 1 calc PR A 1
N4 N 0.42138(19) 0.02747(15) 0.29966(14) 0.0317(4) Uani 0.554(15) 1 d P A 1
C3A C 0.0080(2) 0.26502(17) 0.52342(15) 0.0310(5) Uani 0.446(15) 1 d P A 2
H3A H -0.0629 0.3158 0.5659 0.037 Uiso 0.446(15) 1 calc PR A 2
C1A C 0.0785(2) 0.16854(19) 0.54848(18) 0.0339(5) Uani 0.446(15) 1 d P A 2
H1A H 0.0667 0.1385 0.6134 0.041 Uiso 0.446(15) 1 calc PR A 2
N1A N 0.1635(2) 0.18621(17) 0.38388(17) 0.0336(5) Uani 0.446(15) 1 d P A 2
C12A C 0.4423(2) 0.17595(17) 0.12800(15) 0.0353(5) Uani 0.446(15) 1 d P A 2
H12A H 0.3716 0.1716 0.1848 0.042 Uiso 0.446(15) 1 calc PR A 2
N3A N 0.5685(2) 0.23833(17) -0.01598(16) 0.0323(5) Uani 0.446(15) 1 d P A 2
C13A C 0.6412(2) 0.1424(2) 0.01109(18) 0.0351(5) Uani 0.446(15) 1 d P A 2
H13A H 0.7300 0.1074 -0.0227 0.042 Uiso 0.446(15) 1 calc PR A 2
N4A N 0.42138(19) 0.02747(15) 0.29966(14) 0.0317(4) Uani 0.446(15) 1 d P A 2
H4N H 0.3784 0.0942 0.2841 0.038 Uiso 0.446(15) 1 calc PR A 2
N2 N 0.20012(17) 0.36345(15) 0.22283(13) 0.0277(4) Uani 1 1 d . A .
C2 C 0.1773(2) 0.11484(18) 0.46185(18) 0.0322(5) Uani 1 1 d . . .
C4 C 0.0591(2) 0.27818(18) 0.41990(16) 0.0296(5) Uani 1 1 d . . .
C5 C 0.0047(2) 0.37158(17) 0.36759(16) 0.0280(4) Uani 1 1 d . A .
C6 C 0.0655(2) 0.39624(17) 0.26878(16) 0.0280(4) Uani 1 1 d . . .
C7 C 0.0021(2) 0.45026(19) 0.19743(17) 0.0322(5) Uani 1 1 d . A .
H7 H -0.0901 0.4834 0.2086 0.039 Uiso 1 1 calc R . .
C8 C 0.0965(2) 0.44659(19) 0.10950(17) 0.0333(5) Uani 1 1 d . . .
H8 H 0.0812 0.4770 0.0490 0.040 Uiso 1 1 calc R A .
C9 C 0.2207(2) 0.38989(18) 0.12377(16) 0.0290(4) Uani 1 1 d . A .
C10 C 0.3413(2) 0.35498(18) 0.04989(16) 0.0303(5) Uani 1 1 d . . .
C11 C 0.4435(2) 0.26067(18) 0.05666(16) 0.0310(5) Uani 1 1 d . A .
C14 C 0.5623(2) 0.10026(19) 0.10045(17) 0.0341(5) Uani 1 1 d . . .
C15 C 0.6080(2) -0.00049(19) 0.14929(17) 0.0335(5) Uani 1 1 d . A .
C16 C 0.5378(2) -0.03433(18) 0.24137(17) 0.0320(5) Uani 1 1 d . . .
C17 C 0.5732(3) -0.13712(19) 0.29348(18) 0.0357(5) Uani 1 1 d . A .
H17 H 0.6498 -0.1964 0.2714 0.043 Uiso 1 1 calc R . .
C18 C 0.4783(2) -0.13493(18) 0.37982(18) 0.0340(5) Uani 1 1 d . . .
H18 H 0.4762 -0.1931 0.4282 0.041 Uiso 1 1 calc R A .
C19 C 0.3814(2) -0.02979(18) 0.38598(17) 0.0301(5) Uani 1 1 d . A .
C20 C 0.2703(2) 0.01063(18) 0.46426(17) 0.0298(5) Uani 1 1 d . A .
C21 C -0.1258(2) 0.44586(18) 0.41503(16) 0.0292(5) Uani 1 1 d . . .
C22 C -0.2310(2) 0.40194(19) 0.47140(17) 0.0327(5) Uani 1 1 d . A .
H22 H -0.2208 0.3233 0.4766 0.039 Uiso 1 1 calc R . .
C23 C -0.3502(2) 0.4732(2) 0.51963(18) 0.0370(5) Uani 1 1 d . . .
H23 H -0.4207 0.4431 0.5588 0.044 Uiso 1 1 calc R A .
C24 C -0.3669(2) 0.5885(2) 0.51100(18) 0.0358(5) Uani 1 1 d . A .
H24 H -0.4485 0.6368 0.5444 0.043 Uiso 1 1 calc R . .
C25 C -0.2655(2) 0.63236(19) 0.45427(18) 0.0351(5) Uani 1 1 d . . .
H25 H -0.2776 0.7111 0.4474 0.042 Uiso 1 1 calc R A .
C26 C -0.1449(2) 0.56157(19) 0.40666(17) 0.0336(5) Uani 1 1 d . A .
H26 H -0.0749 0.5926 0.3680 0.040 Uiso 1 1 calc R . .
C27 C 0.3530(2) 0.41896(18) -0.04467(16) 0.0295(5) Uani 1 1 d . A .
C28 C 0.3472(2) 0.53238(19) -0.04786(17) 0.0328(5) Uani 1 1 d . . .
H28 H 0.3354 0.5694 0.0107 0.039 Uiso 1 1 calc R A .
C29 C 0.3584(2) 0.59202(19) -0.13571(17) 0.0347(5) Uani 1 1 d . A .
H29 H 0.3563 0.6693 -0.1373 0.042 Uiso 1 1 calc R . .
C30 C 0.3728(2) 0.5397(2) -0.22163(17) 0.0335(5) Uani 1 1 d . . .
H30 H 0.3799 0.5809 -0.2818 0.040 Uiso 1 1 calc R A .
C31 C 0.3769(2) 0.4267(2) -0.21875(18) 0.0361(5) Uani 1 1 d . A .
H31 H 0.3860 0.3904 -0.2770 0.043 Uiso 1 1 calc R . .
C32 C 0.3677(2) 0.36691(19) -0.13103(17) 0.0345(5) Uani 1 1 d . . .
H32 H 0.3716 0.2893 -0.1298 0.041 Uiso 1 1 calc R A .
C33 C 0.7401(2) -0.0736(2) 0.10100(18) 0.0372(5) Uani 1 1 d . . .
C34 C 0.7647(3) -0.1139(2) 0.00732(19) 0.0402(6) Uani 1 1 d . A .
H34 H 0.6971 -0.0945 -0.0254 0.048 Uiso 1 1 calc R . .
C35 C 0.8877(3) -0.1821(2) -0.0380(2) 0.0535(8) Uani 1 1 d . . .
H35 H 0.9043 -0.2089 -0.1019 0.064 Uiso 1 1 calc R A .
C36 C 0.9860(3) -0.2111(3) 0.0095(3) 0.0685(10) Uani 1 1 d . A .
H36 H 1.0695 -0.2589 -0.0211 0.082 Uiso 1 1 calc R . .
C37 C 0.9631(3) -0.1709(3) 0.1010(3) 0.0712(10) Uani 1 1 d . . .
H37 H 1.0314 -0.1904 0.1332 0.085 Uiso 1 1 calc R A .
C38 C 0.8405(3) -0.1018(3) 0.1472(2) 0.0539(7) Uani 1 1 d . A .
H38 H 0.8257 -0.0739 0.2104 0.065 Uiso 1 1 calc R . .
C39 C 0.2485(2) -0.05803(18) 0.55609(17) 0.0305(5) Uani 1 1 d . . .
C40 C 0.3484(2) -0.09715(18) 0.60347(18) 0.0340(5) Uani 1 1 d . A .
H40 H 0.4327 -0.0817 0.5756 0.041 Uiso 1 1 calc R . .
C41 C 0.3254(3) -0.1581(2) 0.69044(18) 0.0378(5) Uani 1 1 d . . .
H41 H 0.3944 -0.1858 0.7213 0.045 Uiso 1 1 calc R A .
C42 C 0.2011(3) -0.1788(2) 0.73271(19) 0.0410(6) Uani 1 1 d . A .
H42 H 0.1848 -0.2193 0.7931 0.049 Uiso 1 1 calc R . .
C43 C 0.1017(3) -0.1407(2) 0.68697(19) 0.0394(5) Uani 1 1 d . . .
H43 H 0.0169 -0.1548 0.7159 0.047 Uiso 1 1 calc R A .
C44 C 0.1256(2) -0.08183(19) 0.59881(18) 0.0357(5) Uani 1 1 d . A .
H44 H 0.0573 -0.0573 0.5670 0.043 Uiso 1 1 calc R . .
C45 C 0.3004(2) 0.36207(19) 0.27419(17) 0.0314(5) Uani 1 1 d . . .
H45A H 0.3399 0.2847 0.2908 0.047 Uiso 1 1 calc R A .
H45B H 0.2581 0.4051 0.3344 0.047 Uiso 1 1 calc R . .
H45C H 0.3697 0.3955 0.2315 0.047 Uiso 1 1 calc R . .
C46 C 0.2615(5) 0.74987(4) 0.2769(5) 0.113(2) Uani 1 1 d . . .
H46A H 0.2413 0.7391 0.3490 0.136 Uiso 1 1 calc R . .
H46B H 0.3590 0.7348 0.2502 0.136 Uiso 1 1 calc R . .

loop_
_atom_site_aniso_label
_atom_site_aniso_U_11
_atom_site_aniso_U_22
_atom_site_aniso_U_33
_atom_site_aniso_U_23
_atom_site_aniso_U_13
_atom_site_aniso_U_12
Cl1 0.0789(6) 0.0503(4) 0.0534(5) 0.0035(3) 0.0011(4) -0.0060(4)
Cl2 0.0696(5) 0.0696(5) 0.0594(5) -0.0169(4) -0.0029(4) -0.0254(4)
N1 0.0287(10) 0.0290(10) 0.0302(11) 0.0030(8) -0.0047(8) -0.0035(8)
C1 0.0299(11) 0.0307(11) 0.0381(13) 0.0038(9) -0.0068(10) -0.0065(9)
C3 0.0296(10) 0.0257(10) 0.0369(12) 0.0053(8) -0.0010(9) -0.0035(8)
N3 0.0428(12) 0.0291(10) 0.0228(10) 0.0033(8) 0.0007(9) -0.0020(9)
C12 0.0345(11) 0.0312(10) 0.0282(11) -0.0004(8) -0.0061(9) -0.0057(8)
C13 0.0413(12) 0.0324(11) 0.0307(12) 0.0005(9) -0.0107(10) -0.0073(10)
N4 0.0335(10) 0.0258(9) 0.0348(10) 0.0031(7) -0.0142(8) -0.0018(7)
C3A 0.0287(10) 0.0290(10) 0.0302(11) 0.0030(8) -0.0047(8) -0.0035(8)
C1A 0.0299(11) 0.0307(11) 0.0381(13) 0.0038(9) -0.0068(10) -0.0065(9)
N1A 0.0296(10) 0.0257(10) 0.0369(12) 0.0053(8) -0.0010(9) -0.0035(8)
C12A 0.0428(12) 0.0291(10) 0.0228(10) 0.0033(8) 0.0007(9) -0.0020(9)
N3A 0.0345(11) 0.0312(10) 0.0282(11) -0.0004(8) -0.0061(9) -0.0057(8)
C13A 0.0413(12) 0.0324(11) 0.0307(12) 0.0005(9) -0.0107(10) -0.0073(10)
N4A 0.0335(10) 0.0258(9) 0.0348(10) 0.0031(7) -0.0142(8) -0.0018(7)
N2 0.0265(9) 0.0292(9) 0.0228(9) 0.0028(7) -0.0063(7) -0.0008(7)
C2 0.0263(10) 0.0288(11) 0.0390(13) 0.0080(9) -0.0087(9) -0.0060(8)
C4 0.0288(10) 0.0261(10) 0.0282(11) 0.0016(8) -0.0029(9) -0.0035(8)
C5 0.0292(10) 0.0254(10) 0.0267(11) -0.0003(8) -0.0050(8) -0.0053(8)
C6 0.0285(10) 0.0268(10) 0.0249(11) 0.0016(8) -0.0058(8) -0.0027(8)
C7 0.0274(10) 0.0331(11) 0.0321(12) 0.0024(9) -0.0099(9) 0.0002(8)
C8 0.0356(12) 0.0339(11) 0.0272(11) 0.0039(9) -0.0112(9) -0.0017(9)
C9 0.0298(10) 0.0291(10) 0.0251(11) 0.0029(8) -0.0069(8) -0.0043(8)
C10 0.0329(11) 0.0303(11) 0.0252(11) 0.0010(8) -0.0054(9) -0.0071(9)
C11 0.0347(11) 0.0298(11) 0.0244(11) 0.0002(8) -0.0039(9) -0.0060(9)
C14 0.0422(12) 0.0289(11) 0.0280(11) -0.0026(9) -0.0115(10) -0.0008(9)
C15 0.0392(12) 0.0291(11) 0.0286(11) -0.0034(9) -0.0115(10) 0.0011(9)
C16 0.0377(12) 0.0262(10) 0.0302(11) -0.0012(9) -0.0134(9) 0.0000(9)
C17 0.0458(13) 0.0249(10) 0.0329(12) -0.0011(9) -0.0141(10) 0.0012(9)
C18 0.0421(12) 0.0239(10) 0.0341(12) 0.0009(9) -0.0150(10) -0.0006(9)
C19 0.0329(11) 0.0257(10) 0.0332(12) 0.0022(8) -0.0142(9) -0.0052(8)
C20 0.0303(10) 0.0249(10) 0.0353(12) 0.0057(8) -0.0131(9) -0.0065(8)
C21 0.0288(10) 0.0295(10) 0.0250(10) 0.0012(8) -0.0059(8) -0.0024(8)
C22 0.0300(11) 0.0317(11) 0.0339(12) 0.0044(9) -0.0094(9) -0.0042(9)
C23 0.0276(11) 0.0444(13) 0.0360(13) 0.0041(10) -0.0089(10) -0.0054(9)
C24 0.0306(11) 0.0400(12) 0.0333(12) -0.0053(10) -0.0113(9) 0.0013(9)
C25 0.0378(12) 0.0296(11) 0.0344(12) -0.0025(9) -0.0121(10) 0.0004(9)
C26 0.0339(11) 0.0308(11) 0.0306(12) -0.0005(9) -0.0036(9) -0.0049(9)
C27 0.0265(10) 0.0297(10) 0.0275(11) 0.0025(8) -0.0049(8) -0.0024(8)
C28 0.0354(11) 0.0315(11) 0.0275(11) -0.0011(9) -0.0045(9) -0.0059(9)
C29 0.0373(12) 0.0296(11) 0.0331(12) 0.0025(9) -0.0070(10) -0.0052(9)
C30 0.0318(11) 0.0358(12) 0.0285(11) 0.0067(9) -0.0062(9) -0.0055(9)
C31 0.0429(13) 0.0370(12) 0.0277(12) 0.0005(9) -0.0105(10) -0.0079(10)
C32 0.0412(12) 0.0298(11) 0.0302(12) 0.0012(9) -0.0089(10) -0.0063(9)
C33 0.0402(13) 0.0296(11) 0.0346(13) -0.0001(9) -0.0081(10) 0.0009(9)
C34 0.0474(14) 0.0332(12) 0.0343(13) 0.0000(10) -0.0040(11) -0.0086(10)
C35 0.0600(18) 0.0388(14) 0.0455(16) -0.0058(12) 0.0063(14) -0.0062(13)
C36 0.0529(18) 0.0572(19) 0.067(2) -0.0032(16) 0.0012(16) 0.0155(15)
C37 0.0467(17) 0.080(2) 0.071(2) -0.0011(19) -0.0170(16) 0.0127(16)
C38 0.0496(16) 0.0538(17) 0.0508(17) -0.0040(13) -0.0196(14) 0.0072(13)
C39 0.0344(11) 0.0238(10) 0.0333(12) 0.0028(8) -0.0121(9) -0.0052(8)
C40 0.0386(12) 0.0280(10) 0.0367(13) 0.0011(9) -0.0150(10) -0.0060(9)
C41 0.0443(13) 0.0317(11) 0.0357(13) 0.0023(10) -0.0163(11) -0.0019(10)
C42 0.0529(15) 0.0318(12) 0.0320(13) 0.0050(10) -0.0091(11) -0.0050(11)
C43 0.0418(13) 0.0327(12) 0.0401(14) 0.0019(10) -0.0069(11) -0.0091(10)
C44 0.0384(12) 0.0303(11) 0.0386(13) 0.0045(9) -0.0139(10) -0.0070(9)
C45 0.0312(11) 0.0328(11) 0.0300(11) 0.0013(9) -0.0104(9) -0.0060(9)
C46 0.093(3) 0.101(4) 0.156(5) -0.024(3) -0.084(4) 0.021(3)

loop_
_atom_type_symbol
_atom_type_description
_atom_type_scat_dispersion_real
_atom_type_scat_dispersion_imag
_atom_type_scat_source
C C 0.0033 0.0016
;

International Tables for Crystallography

(1992, Vol. C, Tables 4.2.6.8 and 6.1.1.4)

;
H H 0.0000 0.0000
;

International Tables for Crystallography

(1992, Vol. C, Table 6.1.1.4)

;
Cl Cl 0.1484 0.1585
;

International Tables for Crystallography

(1992, Vol. C, Tables 4.2.6.8 and 6.1.1.4)

;
N N 0.0061 0.0033
;

International Tables for Crystallography

(1992, Vol. C, Tables 4.2.6.8 and 6.1.1.4)

;

loop_
_geom_angle_atom_site_label_1
_geom_angle_atom_site_label_2
_geom_angle_atom_site_label_3
_geom_angle
C1 N1 C4 106.58(19)
N1 C1 C2 110.0(2)
N1 C1 H1 125.0
C2 C1 H1 125.0
C2 C3 C4 107.3(2)
C2 C3 H3 126.4
C4 C3 H3 126.4
C14 N3 C11 106.7(2)
C14 N3 H3N 126.6
C11 N3 H3N 126.6
C13 C12 C11 106.5(2)
C13 C12 H12 126.7
C11 C12 H12 126.7
C12 C13 C14 108.9(2)
C12 C13 H13 125.5
C14 C13 H13 125.5
C16 N4 C19 110.29(18)
C6 N2 C9 108.59(17)
C6 N2 C45 121.85(18)
C9 N2 C45 121.81(18)
C3 C2 C20 129.4(2)
C3 C2 C1 106.60(19)
C20 C2 C1 124.0(2)
C3 C4 C5 128.4(2)
C3 C4 N1 109.53(19)
C5 C4 N1 122.03(19)
C4 C5 C6 123.27(19)
C4 C5 C21 119.50(19)
C6 C5 C21 117.15(19)
N2 C6 C7 107.49(19)
N2 C6 C5 125.00(19)
C7 C6 C5 127.4(2)
C8 C7 C6 108.1(2)
C8 C7 H7 126.0
C6 C7 H7 126.0
C7 C8 C9 108.4(2)
C7 C8 H8 125.8
C9 C8 H8 125.8
N2 C9 C8 107.31(19)
N2 C9 C10 125.73(19)
C8 C9 C10 126.6(2)
C11 C10 C9 125.1(2)
C11 C10 C27 118.61(19)
C9 C10 C27 116.09(19)
N3 C11 C10 128.5(2)
N3 C11 C12 109.84(19)
C10 C11 C12 121.7(2)
N3 C14 C15 127.9(2)
N3 C14 C13 107.9(2)
C15 C14 C13 124.2(2)
C16 C15 C14 124.0(2)
C16 C15 C33 118.0(2)
C14 C15 C33 118.0(2)
N4 C16 C15 125.6(2)
N4 C16 C17 106.9(2)
C15 C16 C17 127.6(2)
C18 C17 C16 108.0(2)
C18 C17 H17 126.0
C16 C17 H17 126.0
C17 C18 C19 108.5(2)
C17 C18 H18 125.7
C19 C18 H18 125.7
N4 C19 C20 125.63(19)
N4 C19 C18 106.3(2)
C20 C19 C18 128.1(2)
C19 C20 C2 123.8(2)
C19 C20 C39 118.63(19)
C2 C20 C39 117.6(2)
C26 C21 C22 118.6(2)
C26 C21 C5 120.2(2)
C22 C21 C5 121.1(2)
C23 C22 C21 120.1(2)
C23 C22 H22 120.0
C21 C22 H22 120.0
C22 C23 C24 120.4(2)
C22 C23 H23 119.8
C24 C23 H23 119.8
C25 C24 C23 120.0(2)
C25 C24 H24 120.0
C23 C24 H24 120.0
C24 C25 C26 120.1(2)
C24 C25 H25 120.0
C26 C25 H25 120.0
C21 C26 C25 120.8(2)
C21 C26 H26 119.6
C25 C26 H26 119.6
C28 C27 C32 118.8(2)
C28 C27 C10 120.3(2)
C32 C27 C10 120.9(2)
C29 C28 C27 120.5(2)
C29 C28 H28 119.8
C27 C28 H28 119.8
C28 C29 C30 120.4(2)
C28 C29 H29 119.8
C30 C29 H29 119.8
C31 C30 C29 119.4(2)
C31 C30 H30 120.3
C29 C30 H30 120.3
C32 C31 C30 120.0(2)
C32 C31 H31 120.0
C30 C31 H31 120.0
C31 C32 C27 120.9(2)
C31 C32 H32 119.6
C27 C32 H32 119.6
C38 C33 C34 119.1(2)
C38 C33 C15 121.0(2)
C34 C33 C15 119.9(2)
C35 C34 C33 120.1(3)
C35 C34 H34 119.9
C33 C34 H34 119.9
C36 C35 C34 120.2(3)
C36 C35 H35 119.9
C34 C35 H35 119.9
C37 C36 C35 120.0(3)
C37 C36 H36 120.0
C35 C36 H36 120.0
C36 C37 C38 120.5(3)
C36 C37 H37 119.8
C38 C37 H37 119.8
C33 C38 C37 120.1(3)
C33 C38 H38 120.0
C37 C38 H38 120.0
C44 C39 C40 118.4(2)
C44 C39 C20 120.4(2)
C40 C39 C20 121.2(2)
C41 C40 C39 120.6(2)
C41 C40 H40 119.7
C39 C40 H40 119.7
C40 C41 C42 119.9(2)
C40 C41 H41 120.0
C42 C41 H41 120.0
C43 C42 C41 120.1(2)
C43 C42 H42 120.0
C41 C42 H42 120.0
C42 C43 C44 120.0(2)
C42 C43 H43 120.0
C44 C43 H43 120.0
C43 C44 C39 120.9(2)
C43 C44 H44 119.5
C39 C44 H44 119.5
N2 C45 H45A 109.5
N2 C45 H45B 109.5
H45A C45 H45B 109.5
N2 C45 H45C 109.5
H45A C45 H45C 109.5
H45B C45 H45C 109.5
Cl2 C46 Cl1 113.9(2)
Cl2 C46 H46A 108.8
Cl1 C46 H46A 108.8
Cl2 C46 H46B 108.8
Cl1 C46 H46B 108.8
H46A C46 H46B 107.7

loop_
_geom_bond_atom_site_label_1
_geom_bond_atom_site_label_2
_geom_bond_distance
Cl1 C46 1.763(5)
Cl2 C46 1.727(2)
N1 C1 1.320(3)
N1 C4 1.429(3)
C1 C2 1.460(3)
C1 H1 0.9500
C3 C2 1.373(3)
C3 C4 1.394(3)
C3 H3 0.9500
N3 C14 1.367(3)
N3 C11 1.392(3)
N3 H3N 0.8800
C12 C13 1.336(3)
C12 C11 1.427(3)
C12 H12 0.9500
C13 C14 1.452(3)
C13 H13 0.9500
N4 C16 1.371(3)
N4 C19 1.377(3)
N2 C6 1.386(3)
N2 C9 1.386(3)
N2 C45 1.476(3)
C2 C20 1.421(3)
C4 C5 1.407(3)
C5 C6 1.414(3)
C5 C21 1.481(3)
C6 C7 1.413(3)
C7 C8 1.367(3)
C7 H7 0.9500
C8 C9 1.412(3)
C8 H8 0.9500
C9 C10 1.415(3)
C10 C11 1.403(3)
C10 C27 1.489(3)
C14 C15 1.415(3)
C15 C16 1.402(3)
C15 C33 1.489(3)
C16 C17 1.433(3)
C17 C18 1.355(4)
C17 H17 0.9500
C18 C19 1.436(3)
C18 H18 0.9500
C19 C20 1.400(3)
C20 C39 1.487(3)
C21 C26 1.393(3)
C21 C22 1.402(3)
C22 C23 1.389(3)
C22 H22 0.9500
C23 C24 1.390(4)
C23 H23 0.9500
C24 C25 1.372(4)
C24 H24 0.9500
C25 C26 1.393(3)
C25 H25 0.9500
C26 H26 0.9500
C27 C28 1.388(3)
C27 C32 1.392(3)
C28 C29 1.384(3)
C28 H28 0.9500
C29 C30 1.390(3)
C29 H29 0.9500
C30 C31 1.386(3)
C30 H30 0.9500
C31 C32 1.385(3)
C31 H31 0.9500
C32 H32 0.9500
C33 C38 1.387(4)
C33 C34 1.397(4)
C34 C35 1.389(4)
C34 H34 0.9500
C35 C36 1.381(5)
C35 H35 0.9500
C36 C37 1.371(5)
C36 H36 0.9500
C37 C38 1.394(4)
C37 H37 0.9500
C38 H38 0.9500
C39 C44 1.395(3)
C39 C40 1.401(3)
C40 C41 1.384(3)
C40 H40 0.9500
C41 C42 1.392(4)
C41 H41 0.9500
C42 C43 1.379(4)
C42 H42 0.9500
C43 C44 1.385(4)
C43 H43 0.9500
C44 H44 0.9500
C45 H45A 0.9800
C45 H45B 0.9800
C45 H45C 0.9800
C46 H46A 0.9900
C46 H46B 0.9900

loop_
_geom_hbond_atom_site_label_D
_geom_hbond_atom_site_label_H
_geom_hbond_atom_site_label_A
_geom_hbond_site_symmetry_D
_geom_hbond_site_symmetry_H
_geom_hbond_site_symmetry_A
_geom_hbond_distance_DA
_geom_hbond_distance_DH
_geom_hbond_distance_HA
_geom_hbond_angle_DHA
_geom_hbond_publ_flag
N3 H3N N2 . . . 3.077(3) 0.880 2.625 113.0 no
N3 H3N N4 . . . 2.913(3) 0.880 2.402 117.3 no
N3 H3N N4A . . . 2.913(3) 0.880 2.402 117.3 no
N4A H4N N1A . . . 2.961(3) 0.880 2.400 121.9 no
N4A H4N N3 . . . 2.913(3) 0.880 2.348 122.0 no
cell_length_a 10.881(4) cell_length_b 12.396(5) cell_length_c 14.261(6)
;
;
;
;
;
;
;
;
;
;

loop_
_geom_torsion_atom_site_label_1
_geom_torsion_atom_site_label_2
_geom_torsion_atom_site_label_3
_geom_torsion_atom_site_label_4
_geom_torsion
C4 N1 C1 C2 -0.6(3)
C11 C12 C13 C14 1.5(3)
C4 C3 C2 C20 -179.0(2)
C4 C3 C2 C1 -1.4(3)
N1 C1 C2 C3 1.3(3)
N1 C1 C2 C20 179.0(2)
C2 C3 C4 C5 -177.7(2)
C2 C3 C4 N1 1.1(3)
C1 N1 C4 C3 -0.3(3)
C1 N1 C4 C5 178.6(2)
C3 C4 C5 C6 -11.9(4)
N1 C4 C5 C6 169.4(2)
C3 C4 C5 C21 164.9(2)
N1 C4 C5 C21 -13.8(3)
C9 N2 C6 C7 -3.5(2)
C45 N2 C6 C7 146.2(2)
C9 N2 C6 C5 172.3(2)
C45 N2 C6 C5 -37.9(3)
C4 C5 C6 N2 -26.0(4)
C21 C5 C6 N2 157.2(2)
C4 C5 C6 C7 149.0(2)
C21 C5 C6 C7 -27.8(3)
N2 C6 C7 C8 2.0(3)
C5 C6 C7 C8 -173.7(2)
C6 C7 C8 C9 0.2(3)
C6 N2 C9 C8 3.6(3)
C45 N2 C9 C8 -146.1(2)
C6 N2 C9 C10 -169.9(2)
C45 N2 C9 C10 40.4(3)
C7 C8 C9 N2 -2.4(3)
C7 C8 C9 C10 171.0(2)
N2 C9 C10 C11 23.1(4)
C8 C9 C10 C11 -149.2(2)
N2 C9 C10 C27 -162.5(2)
C8 C9 C10 C27 25.2(3)
C14 N3 C11 C10 177.2(2)
C14 N3 C11 C12 -1.3(3)
C9 C10 C11 N3 9.3(4)
C27 C10 C11 N3 -165.0(2)
C9 C10 C11 C12 -172.4(2)
C27 C10 C11 C12 13.3(3)
C13 C12 C11 N3 -0.2(3)
C13 C12 C11 C10 -178.7(2)
C11 N3 C14 C15 -179.8(2)
C11 N3 C14 C13 2.1(3)
C12 C13 C14 N3 -2.3(3)
C12 C13 C14 C15 179.5(2)
N3 C14 C15 C16 -5.7(4)
C13 C14 C15 C16 172.1(2)
N3 C14 C15 C33 175.8(2)
C13 C14 C15 C33 -6.4(4)
C19 N4 C16 C15 -178.6(2)
C19 N4 C16 C17 0.4(3)
C14 C15 C16 N4 -4.8(4)
C33 C15 C16 N4 173.7(2)
C14 C15 C16 C17 176.4(2)
C33 C15 C16 C17 -5.1(4)
N4 C16 C17 C18 0.5(3)
C15 C16 C17 C18 179.5(2)
C16 C17 C18 C19 -1.2(3)
C16 N4 C19 C20 176.8(2)
C16 N4 C19 C18 -1.1(3)
C17 C18 C19 N4 1.4(3)
C17 C18 C19 C20 -176.4(2)
N4 C19 C20 C2 4.8(4)
C18 C19 C20 C2 -177.7(2)
N4 C19 C20 C39 -174.3(2)
C18 C19 C20 C39 3.1(4)
C3 C2 C20 C19 10.8(4)
C1 C2 C20 C19 -166.4(2)
C3 C2 C20 C39 -170.1(2)
C1 C2 C20 C39 12.8(3)
C4 C5 C21 C26 135.5(2)
C6 C5 C21 C26 -47.5(3)
C4 C5 C21 C22 -42.5(3)
C6 C5 C21 C22 134.4(2)
C26 C21 C22 C23 -1.7(3)
C5 C21 C22 C23 176.4(2)
C21 C22 C23 C24 1.2(4)
C22 C23 C24 C25 0.3(4)
C23 C24 C25 C26 -1.2(4)
C22 C21 C26 C25 0.8(3)
C5 C21 C26 C25 -177.3(2)
C24 C25 C26 C21 0.6(4)
C11 C10 C27 C28 -123.5(2)
C9 C10 C27 C28 61.7(3)
C11 C10 C27 C32 57.5(3)
C9 C10 C27 C32 -117.3(2)
C32 C27 C28 C29 -1.2(3)
C10 C27 C28 C29 179.8(2)
C27 C28 C29 C30 1.4(4)
C28 C29 C30 C31 -0.5(4)
C29 C30 C31 C32 -0.5(4)
C30 C31 C32 C27 0.7(4)
C28 C27 C32 C31 0.2(4)
C10 C27 C32 C31 179.2(2)
C16 C15 C33 C38 -57.2(4)
C14 C15 C33 C38 121.4(3)
C16 C15 C33 C34 123.6(3)
C14 C15 C33 C34 -57.8(3)
C38 C33 C34 C35 0.7(4)
C15 C33 C34 C35 180.0(2)
C33 C34 C35 C36 0.4(4)
C34 C35 C36 C37 -1.2(5)
C35 C36 C37 C38 0.7(6)
C34 C33 C38 C37 -1.2(5)
C15 C33 C38 C37 179.6(3)
C36 C37 C38 C33 0.4(6)
C19 C20 C39 C44 -129.6(2)
C2 C20 C39 C44 51.3(3)
C19 C20 C39 C40 52.6(3)
C2 C20 C39 C40 -126.6(2)
C44 C39 C40 C41 0.1(3)
C20 C39 C40 C41 178.0(2)
C39 C40 C41 C42 -1.5(4)
C40 C41 C42 C43 1.4(4)
C41 C42 C43 C44 0.1(4)
C42 C43 C44 C39 -1.4(4)
C40 C39 C44 C43 1.3(3)
C20 C39 C44 C43 -176.6(2)
